data_7110357
loop_
_publ_author_name
'Liu, Xiaohai'
'Adams, Harry'
'Michael Blackburn, G.'

_publ_section_title
;
 Synthesis of novel &#x2018;supercharged&#x2019; analogues of
 pyrophosphoric acid
;
_journal_issue 23
_journal_name_full 'Chemical Communications'
_journal_page_first 2619
_journal_paper_doi 10.1039/a807162d
_journal_year 1998
_chemical_formula_moiety CFH3Na3O9P3.5(H2O)
_chemical_formula_sum 'C H13 F Na3 O14 P3'
_chemical_formula_weight 429.99
_chemical_melting_point_gt 573.15
_chemical_name_common 'Trisodium Fluoromethylenetrisphosphonate Pentahydrate'
_chemical_name_systematic
;
 ?
;
_space_group_IT_number 2
_symmetry_cell_setting triclinic
_symmetry_space_group_name_Hall '-P 1'
_symmetry_space_group_name_H-M 'P -1'
_atom_sites_solution_hydrogens geom
_atom_sites_solution_primary direct
_atom_sites_solution_secondary difmap
_audit_creation_method SHELXL-97
_cell_angle_alpha 68.07(6)
_cell_angle_beta 74.71(7)
_cell_angle_gamma 62.90(5)
_cell_formula_units_Z 2
_cell_length_a 8.761(7)
_cell_length_b 9.190(7)
_cell_length_c 10.096(7)
_cell_measurement_temperature 293(2)
_cell_volume 666.9(10)
_computing_structure_refinement 'SHELXL-97 (Sheldrick, 1997)'
_computing_structure_solution 'SHELXS-97 (Sheldrick, 1990)'
_diffrn_ambient_temperature 293(2)
_diffrn_measured_fraction_theta_full 0.981
_diffrn_measured_fraction_theta_max 0.981
_diffrn_radiation_monochromator graphite
_diffrn_radiation_source 'fine-focus sealed tube'
_diffrn_radiation_type MoK\a
_diffrn_radiation_wavelength 0.71073
_diffrn_reflns_av_R_equivalents 0.0951
_diffrn_reflns_av_sigmaI/netI 0.0457
_diffrn_reflns_limit_h_max 10
_diffrn_reflns_limit_h_min -1
_diffrn_reflns_limit_k_max 10
_diffrn_reflns_limit_k_min -9
_diffrn_reflns_limit_l_max 12
_diffrn_reflns_limit_l_min -11
_diffrn_reflns_number 2803
_diffrn_reflns_theta_full 25.00
_diffrn_reflns_theta_max 25.00
_diffrn_reflns_theta_min 2.19
_exptl_absorpt_coefficient_mu 0.631
_exptl_crystal_colour colourless
_exptl_crystal_density_diffrn 2.141
_exptl_crystal_density_method 'not measured'
_exptl_crystal_description block
_exptl_crystal_F_000 436
_exptl_crystal_size_max 0.43
_exptl_crystal_size_mid 0.23
_exptl_crystal_size_min 0.23
_refine_diff_density_max 0.907
_refine_diff_density_min -1.118
_refine_diff_density_rms 0.142
_refine_ls_extinction_coef 0.014(6)
_refine_ls_extinction_expression Fc^*^=kFc[1+0.001xFc^2^\l^3^/sin(2\q)]^-1/4^
_refine_ls_extinction_method SHELXL
_refine_ls_goodness_of_fit_ref 1.089
_refine_ls_hydrogen_treatment mixed
_refine_ls_matrix_type full
_refine_ls_number_parameters 213
_refine_ls_number_reflns 2305
_refine_ls_number_restraints 6
_refine_ls_restrained_S_all 1.088
_refine_ls_R_factor_all 0.0577
_refine_ls_R_factor_gt 0.0560
_refine_ls_shift/su_max 0.000
_refine_ls_shift/su_mean 0.000
_refine_ls_structure_factor_coef Fsqd
_refine_ls_weighting_details 'calc w=1/[\s^2^(Fo^2^)+(0.1009P)^2^+1.5740P] where P=(Fo^2^+2Fc^2^)/3'
_refine_ls_weighting_scheme calc
_refine_ls_wR_factor_gt 0.1609
_refine_ls_wR_factor_ref 0.1651
_reflns_number_gt 2192
_reflns_number_total 2305
_reflns_threshold_expression >2sigma(I)
_cod_data_source_file 807162dsup1.cif
_cod_data_source_block lxhclp3
_cod_depositor_comments
;
The following automatic conversions were performed:
'_atom_site_symetry_multiplicity' tag replaced with
'_atom_site_symmetry_multiplicity'.

Automatic conversion script
Id: cif_correct_tags 1440 2010-10-19 06:21:57Z saulius 

The following automatic conversions were performed:

'_chemical_melting_point' tag was changed to
'_chemical_melting_point_gt' since the value was specified 'more
than' ('>') a certain temperature. The value '> 300 C' was changed to
'573.15' - it was converted from degrees Celsius(C) to
Kelvins(K).

'_symmetry_cell_setting' value 'Triclinic' changed to
'triclinic' according to
/home/saulius/struct/CIF-dictionaries/cif_core.dic dictionary named
'cif_core.dic' version 2.4.2 from 2011-04-26.

Automatic conversion script
Id: cif_fix_values 1891 2012-01-12 08:04:46Z andrius 
;
_cod_original_cell_volume 666.9(9)
_cod_original_sg_symbol_H-M P-1
_cod_database_code 7110357

loop_
_symmetry_equiv_pos_as_xyz
'x, y, z'
'-x, -y, -z'

loop_
_atom_site_label
_atom_site_type_symbol
_atom_site_fract_x
_atom_site_fract_y
_atom_site_fract_z
_atom_site_U_iso_or_equiv
_atom_site_adp_type
_atom_site_occupancy
_atom_site_symmetry_multiplicity
_atom_site_calc_flag
_atom_site_refinement_flags
_atom_site_disorder_group
P1 P 0.08245(11) 0.82577(12) 0.69873(10) 0.0161(3) Uani 1 1 d . .
P2 P 0.44695(11) 0.53797(12) 0.70078(9) 0.0147(3) Uani 1 1 d . .
P3 P 0.39729(11) 0.89251(12) 0.70359(9) 0.0155(3) Uani 1 1 d . .
F1 F 0.3389(3) 0.8277(3) 0.4938(2) 0.0207(5) Uani 1 1 d . .
O1 O 0.0594(3) 0.7182(4) 0.8508(3) 0.0232(7) Uani 1 1 d . .
O2 O -0.0133(4) 1.0158(4) 0.6701(3) 0.0251(7) Uani 1 1 d . .
H2 H 0.0255 1.0646 0.5919 0.038 Uiso 1 1 calc R .
O3 O 0.0327(3) 0.7668(4) 0.5935(3) 0.0241(6) Uani 1 1 d . .
O4 O 0.6205(3) 0.5126(4) 0.6044(3) 0.0197(6) Uani 1 1 d . .
H4 H 0.6097 0.5157 0.5250 0.030 Uiso 1 1 calc R .
O5 O 0.4689(3) 0.4766(3) 0.8576(3) 0.0193(6) Uani 1 1 d . .
O6 O 0.3522(3) 0.4544(3) 0.6633(3) 0.0192(6) Uani 1 1 d . .
O7 O 0.3044(4) 1.0854(3) 0.6190(3) 0.0231(6) Uani 1 1 d . .
O8 O 0.3488(4) 0.8660(4) 0.8621(3) 0.0220(6) Uani 1 1 d . .
O9 O 0.5886(3) 0.8319(4) 0.6524(3) 0.0224(6) Uani 1 1 d . .
H9 H 0.6435 0.7754 0.7219 0.034 Uiso 1 1 calc R .
C1 C 0.3157(4) 0.7725(4) 0.6478(3) 0.0137(7) Uani 1 1 d . .
Na1 Na 0.27258(19) 0.6301(2) 1.01678(16) 0.0216(4) Uani 1 1 d . .
Na2 Na 0.4299(2) 0.2142(2) 0.99131(18) 0.0276(5) Uani 1 1 d . .
Na3A Na 0.082(2) 0.424(3) 0.7161(9) 0.039(4) Uani 0.54(5) 1 d PU 1
Na3B Na 0.131(2) 0.349(4) 0.6972(12) 0.039(4) Uani 0.46(5) 1 d PU 2
O1W O 0.1150(4) 0.7253(4) 1.2178(3) 0.0335(8) Uani 1 1 d . .
O2W O 0.1962(4) 0.3920(4) 1.1401(3) 0.0310(7) Uani 1 1 d . .
O3W O 0.3921(4) -0.0649(4) 1.1811(3) 0.0345(8) Uani 1 1 d . .
O4W O 0.0712(8) 0.4447(9) 0.4740(8) 0.0966(19) Uani 1 1 d . .
O5W O 0.2001(4) 0.1859(4) 0.9259(3) 0.0305(7) Uani 1 1 d . .

loop_
_atom_site_aniso_label
_atom_site_aniso_U_11
_atom_site_aniso_U_22
_atom_site_aniso_U_33
_atom_site_aniso_U_23
_atom_site_aniso_U_13
_atom_site_aniso_U_12
P1 0.0106(5) 0.0174(6) 0.0159(5) -0.0065(4) -0.0009(3) -0.0008(4)
P2 0.0137(5) 0.0129(5) 0.0106(5) -0.0044(4) -0.0010(3) 0.0010(4)
P3 0.0165(5) 0.0156(6) 0.0124(5) -0.0032(4) -0.0009(4) -0.0057(4)
F1 0.0239(11) 0.0230(13) 0.0085(10) -0.0026(9) -0.0015(8) -0.0056(9)
O1 0.0169(13) 0.0296(16) 0.0171(14) -0.0057(12) 0.0024(10) -0.0076(12)
O2 0.0204(14) 0.0195(15) 0.0277(15) -0.0100(12) -0.0057(11) 0.0026(12)
O3 0.0197(13) 0.0287(16) 0.0276(15) -0.0135(12) -0.0048(11) -0.0076(12)
O4 0.0127(12) 0.0257(15) 0.0148(13) -0.0106(11) 0.0022(10) -0.0011(11)
O5 0.0189(13) 0.0189(14) 0.0105(12) -0.0028(10) -0.0027(10) -0.0004(11)
O6 0.0199(13) 0.0178(14) 0.0181(13) -0.0074(11) 0.0012(10) -0.0064(11)
O7 0.0263(14) 0.0138(14) 0.0212(14) -0.0025(11) -0.0023(11) -0.0036(11)
O8 0.0286(15) 0.0232(15) 0.0140(13) -0.0056(11) -0.0005(11) -0.0111(12)
O9 0.0156(13) 0.0268(16) 0.0201(14) -0.0030(12) -0.0041(10) -0.0066(12)
C1 0.0132(16) 0.0145(18) 0.0089(16) -0.0027(14) -0.0017(13) -0.0023(14)
Na1 0.0235(8) 0.0208(9) 0.0167(8) -0.0066(6) 0.0018(6) -0.0070(6)
Na2 0.0257(9) 0.0245(9) 0.0309(9) -0.0105(7) -0.0031(7) -0.0070(7)
Na3A 0.031(4) 0.051(8) 0.032(2) -0.002(3) -0.008(2) -0.019(5)
Na3B 0.033(4) 0.043(8) 0.033(3) -0.001(4) -0.010(3) -0.013(5)
O1W 0.0240(15) 0.0373(19) 0.0351(17) -0.0211(15) -0.0036(12) -0.0004(14)
O2W 0.0331(16) 0.0295(17) 0.0284(16) -0.0024(13) -0.0054(12) -0.0147(14)
O3W 0.0324(16) 0.041(2) 0.0270(16) -0.0115(14) -0.0009(13) -0.0118(15)
O4W 0.082(4) 0.090(5) 0.109(5) -0.038(4) -0.001(3) -0.026(3)
O5W 0.0250(15) 0.0364(19) 0.0271(16) -0.0112(14) -0.0035(12) -0.0079(13)

loop_
_atom_type_symbol
_atom_type_description
_atom_type_scat_dispersion_real
_atom_type_scat_dispersion_imag
_atom_type_scat_source
C C 0.0033 0.0016 'International Tables Vol C Tables 4.2.6.8 and 6.1.1.4'
H H 0.0000 0.0000 'International Tables Vol C Tables 4.2.6.8 and 6.1.1.4'
O O 0.0106 0.0060 'International Tables Vol C Tables 4.2.6.8 and 6.1.1.4'
F F 0.0171 0.0103 'International Tables Vol C Tables 4.2.6.8 and 6.1.1.4'
Na Na 0.0362 0.0249 'International Tables Vol C Tables 4.2.6.8 and 6.1.1.4'
P P 0.1023 0.0942 'International Tables Vol C Tables 4.2.6.8 and 6.1.1.4'

loop_
_geom_angle_atom_site_label_1
_geom_angle_atom_site_label_2
_geom_angle_atom_site_label_3
_geom_angle
_geom_angle_site_symmetry_1
_geom_angle_site_symmetry_3
O2 P1 O1 116.31(18) . .
O2 P1 O3 109.16(18) . .
O1 P1 O3 109.66(18) . .
O2 P1 C1 109.68(18) . .
O1 P1 C1 107.42(17) . .
O3 P1 C1 103.89(17) . .
O5 P2 O4 112.22(16) . .
O5 P2 O6 113.35(16) . .
O4 P2 O6 109.23(16) . .
O5 P2 C1 109.23(17) . .
O4 P2 C1 105.58(17) . .
O6 P2 C1 106.79(17) . .
O5 P2 Na2 41.04(12) . .
O4 P2 Na2 117.71(13) . .
O6 P2 Na2 73.92(12) . .
C1 P2 Na2 134.02(13) . .
O5 P2 Na1 36.41(11) . .
O4 P2 Na1 136.45(12) . .
O6 P2 Na1 111.94(12) . .
C1 P2 Na1 75.52(13) . .
Na2 P2 Na1 62.90(7) . .
O8 P3 O9 116.20(18) . .
O8 P3 O7 110.33(17) . .
O9 P3 O7 109.21(17) . .
O8 P3 C1 108.55(16) . .
O9 P3 C1 106.01(17) . .
O7 P3 C1 105.99(17) . .
O8 P3 Na2 38.83(12) . 2_667
O9 P3 Na2 78.10(13) . 2_667
O7 P3 Na2 119.95(13) . 2_667
C1 P3 Na2 129.85(12) . 2_667
O8 P3 Na1 36.48(12) . .
O9 P3 Na1 116.52(14) . .
O7 P3 Na1 132.41(13) . .
C1 P3 Na1 73.99(12) . .
Na2 P3 Na1 60.86(7) 2_667 .
P1 O1 Na1 118.95(16) . .
P1 O3 Na3A 109.3(3) . .
P2 O5 Na1 121.37(16) . .
P2 O5 Na2 114.86(16) . .
Na1 O5 Na2 94.72(12) . .
P2 O5 Na1 131.51(16) . 2_667
Na1 O5 Na1 95.36(12) . 2_667
Na2 O5 Na1 89.78(12) . 2_667
P2 O6 Na3A 141.7(6) . .
P2 O6 Na3B 155.6(6) . .
Na3A O6 Na3B 16.44(14) . .
P3 O7 Na3B 132.7(2) . 1_565
P3 O8 Na1 121.86(16) . .
P3 O8 Na2 118.39(17) . 2_667
Na1 O8 Na2 91.64(13) . 2_667
F1 C1 P1 105.7(2) . .
F1 C1 P3 105.3(2) . .
P1 C1 P3 113.96(19) . .
F1 C1 P2 105.6(2) . .
P1 C1 P2 112.54(19) . .
P3 C1 P2 112.85(18) . .
O1W Na1 O5 166.17(13) . .
O1W Na1 O2W 84.01(14) . .
O5 Na1 O2W 88.40(13) . .
O1W Na1 O8 102.53(14) . .
O5 Na1 O8 85.98(12) . .
O2W Na1 O8 172.29(12) . .
O1W Na1 O1 106.78(13) . .
O5 Na1 O1 84.10(12) . .
O2W Na1 O1 85.80(13) . .
O8 Na1 O1 88.37(12) . .
O1W Na1 O5 84.82(12) . 2_667
O5 Na1 O5 84.64(12) . 2_667
O2W Na1 O5 96.97(13) . 2_667
O8 Na1 O5 87.77(13) . 2_667
O1 Na1 O5 168.33(11) . 2_667
O1W Na1 P2 171.33(10) . .
O5 Na1 P2 22.22(7) . .
O2W Na1 P2 98.06(11) . .
O8 Na1 P2 74.87(10) . .
O1 Na1 P2 65.13(9) . .
O5 Na1 P2 103.22(10) 2_667 .
O1W Na1 P3 122.55(12) . .
O5 Na1 P3 67.83(10) . .
O2W Na1 P3 150.74(10) . .
O8 Na1 P3 21.67(7) . .
O1 Na1 P3 75.37(10) . .
O5 Na1 P3 97.48(11) 2_667 .
P2 Na1 P3 53.80(6) . .
O1W Na1 Na2 89.23(11) . 2_667
O5 Na1 Na2 89.42(10) . 2_667
O2W Na1 Na2 140.99(11) . 2_667
O8 Na1 Na2 44.33(9) . 2_667
O1 Na1 Na2 132.65(10) . 2_667
O5 Na1 Na2 44.08(9) 2_667 2_667
P2 Na1 Na2 94.31(8) . 2_667
P3 Na1 Na2 58.96(7) . 2_667
O1W Na1 Na2 126.94(12) . .
O5 Na1 Na2 43.27(9) . .
O2W Na1 Na2 45.53(10) . .
O8 Na1 Na2 129.24(11) . .
O1 Na1 Na2 87.67(10) . .
O5 Na1 Na2 86.25(10) 2_667 .
P2 Na1 Na2 57.80(7) . .
P3 Na1 Na2 110.45(9) . .
Na2 Na1 Na2 118.02(7) 2_667 .
O1W Na1 Na1 125.02(12) . 2_667
O5 Na1 Na1 43.89(8) . 2_667
O2W Na1 Na1 93.79(13) . 2_667
O8 Na1 Na1 85.81(12) . 2_667
O1 Na1 Na1 127.91(11) . 2_667
O5 Na1 Na1 40.76(8) 2_667 2_667
P2 Na1 Na1 63.39(9) . 2_667
P3 Na1 Na1 80.98(10) . 2_667
Na2 Na1 Na1 59.55(8) 2_667 2_667
Na2 Na1 Na1 58.47(7) . 2_667
O1W Na1 Na3A 42.8(4) . 2_567
O5 Na1 Na3A 134.1(4) . 2_567
O2W Na1 Na3A 47.3(5) . 2_567
O8 Na1 Na3A 136.6(5) . 2_567
O1 Na1 Na3A 81.58(13) . 2_567
O5 Na1 Na3A 108.63(13) 2_667 2_567
P2 Na1 Na3A 134.6(3) . 2_567
P3 Na1 Na3A 146.3(3) . 2_567
Na2 Na1 Na3A 131.0(3) 2_667 2_567
Na2 Na1 Na3A 92.6(5) . 2_567
Na1 Na1 Na3A 132.8(3) 2_667 2_567
O3W Na2 O5 95.08(13) 2_657 .
O3W Na2 O5W 84.08(13) 2_657 .
O5 Na2 O5W 115.11(13) . .
O3W Na2 O8 98.27(13) 2_657 2_667
O5 Na2 O8 89.52(12) . 2_667
O5W Na2 O8 155.06(13) . 2_667
O3W Na2 O2W 168.31(13) 2_657 .
O5 Na2 O2W 84.19(13) . .
O5W Na2 O2W 85.68(13) . .
O8 Na2 O2W 93.40(12) 2_667 .
O3W Na2 O3W 92.90(13) 2_657 .
O5 Na2 O3W 169.50(12) . .
O5W Na2 O3W 72.49(13) . .
O8 Na2 O3W 82.59(13) 2_667 .
O2W Na2 O3W 89.36(13) . .
O3W Na2 P2 78.67(12) 2_657 .
O5 Na2 P2 24.10(7) . .
O5W Na2 P2 95.70(12) . .
O8 Na2 P2 109.14(11) 2_667 .
O2W Na2 P2 96.80(12) . .
O3W Na2 P2 166.29(9) . .
O3W Na2 P3 116.70(11) 2_657 2_667
O5 Na2 P3 100.43(10) . 2_667
O5W Na2 P3 137.35(11) . 2_667
O8 Na2 P3 22.78(7) 2_667 2_667
O2W Na2 P3 74.82(11) . 2_667
O3W Na2 P3 69.80(10) . 2_667
P2 Na2 P3 123.63(7) . 2_667
O3W Na2 Na1 93.35(11) 2_657 2_667
O5 Na2 Na1 46.14(9) . 2_667
O5W Na2 Na1 160.91(11) . 2_667
O8 Na2 Na1 44.03(9) 2_667 2_667
O2W Na2 Na1 94.50(11) . 2_667
O3W Na2 Na1 126.59(11) . 2_667
P2 Na2 Na1 65.30(8) . 2_667
P3 Na2 Na1 60.18(7) 2_667 2_667
O3W Na2 Na2 49.69(11) 2_657 2_657
O5 Na2 Na2 144.24(12) . 2_657
O5W Na2 Na2 72.51(11) . 2_657
O8 Na2 Na2 90.00(11) 2_667 2_657
O2W Na2 Na2 131.52(12) . 2_657
O3W Na2 Na2 43.21(9) . 2_657
P2 Na2 Na2 127.38(10) . 2_657
P3 Na2 Na2 92.54(10) 2_667 2_657
Na1 Na2 Na2 119.68(9) 2_667 2_657
O3W Na2 Na1 136.86(11) 2_657 .
O5 Na2 Na1 42.01(9) . .
O5W Na2 Na1 107.78(11) . .
O8 Na2 Na1 87.54(10) 2_667 .
O2W Na2 Na1 42.56(9) . .
O3W Na2 Na1 130.21(11) . .
P2 Na2 Na1 59.30(8) . .
P3 Na2 Na1 82.81(8) 2_667 .
Na1 Na2 Na1 61.98(7) 2_667 .
Na2 Na2 Na1 173.32(8) 2_657 .
O3W Na2 Na3B 74.1(5) 2_657 .
O5 Na2 Na3B 85.3(3) . .
O5W Na2 Na3B 32.11(15) . .
O8 Na2 Na3B 170.3(3) 2_667 .
O2W Na2 Na3B 94.2(5) . .
O3W Na2 Na3B 103.5(2) . .
P2 Na2 Na3B 63.97(19) . .
P3 Na2 Na3B 166.9(3) 2_667 .
Na1 Na2 Na3B 129.17(17) 2_667 .
Na2 Na2 Na3B 89.4(5) 2_657 .
Na1 Na2 Na3B 94.0(5) . .
O4W Na3A O4W 32.9(3) 2_566 .
O4W Na3A O6 113.1(3) 2_566 .
O4W Na3A O6 94.7(4) . .
O4W Na3A O5W 153.5(9) 2_566 .
O4W Na3A O5W 133.9(13) . .
O6 Na3A O5W 86.9(4) . .
O4W Na3A O1W 77.8(3) 2_566 2_567
O4W Na3A O1W 84.5(5) . 2_567
O6 Na3A O1W 157.4(13) . 2_567
O5W Na3A O1W 77.7(4) . 2_567
O4W Na3A O2W 87.1(7) 2_566 2_567
O4W Na3A O2W 119.9(6) . 2_567
O6 Na3A O2W 123.0(10) . 2_567
O5W Na3A O2W 96.5(4) . 2_567
O1W Na3A O2W 75.7(4) 2_567 2_567
O4W Na3A O3 67.3(5) 2_566 .
O4W Na3A O3 82.8(4) . .
O6 Na3A O3 69.1(4) . .
O5W Na3A O3 138.7(7) . .
O1W Na3A O3 132.8(7) 2_567 .
O2W Na3A O3 72.0(7) 2_567 .
O4W Na3A Na1 95.8(4) 2_566 2_567
O4W Na3A Na1 117.8(2) . 2_567
O6 Na3A Na1 147.5(5) . 2_567
O5W Na3A Na1 71.25(17) . 2_567
O1W Na3A Na1 40.1(2) 2_567 2_567
O2W Na3A Na1 40.91(16) 2_567 2_567
O3 Na3A Na1 112.2(8) . 2_567
O4W Na3A Na2 168.0(4) 2_566 .
O4W Na3A Na2 138.5(8) . .
O6 Na3A Na2 55.05(16) . .
O5W Na3A Na2 34.91(11) . .
O1W Na3A Na2 112.5(4) 2_567 .
O2W Na3A Na2 101.3(4) 2_567 .
O3 Na3A Na2 106.9(4) . .
Na1 Na3A Na2 96.13(15) 2_567 .
O4W Na3B O5W 165.7(15) . .
O4W Na3B O1W 91.1(3) . 2_567
O5W Na3B O1W 82.4(2) . 2_567
O4W Na3B O4W 33.1(3) . 2_566
O5W Na3B O4W 152.8(10) . 2_566
O1W Na3B O4W 76.5(4) 2_567 2_566
O4W Na3B O6 99.4(3) . .
O5W Na3B O6 89.6(3) . .
O1W Na3B O6 165.2(13) 2_567 .
O4W Na3B O6 106.8(6) 2_566 .
O4W Na3B O7 79.3(9) . 1_545
O5W Na3B O7 88.2(8) . 1_545
O1W Na3B O7 91.7(8) 2_567 1_545
O4W Na3B O7 109.1(8) 2_566 1_545
O6 Na3B O7 100.5(8) . 1_545
O4W Na3B Na1 113.8(5) . 2_567
O5W Na3B Na1 66.7(4) . 2_567
O1W Na3B Na1 34.3(4) 2_567 2_567
O4W Na3B Na1 86.4(6) 2_566 2_567
O6 Na3B Na1 130.9(10) . 2_567
O7 Na3B Na1 119.9(5) 1_545 2_567
O4W Na3B Na2 152.9(4) . .
O5W Na3B Na2 34.08(15) . .
O1W Na3B Na2 115.6(3) 2_567 .
O4W Na3B Na2 153.5(11) 2_566 .
O6 Na3B Na2 55.54(16) . .
O7 Na3B Na2 94.5(5) 1_545 .
Na1 Na3B Na2 92.2(3) 2_567 .
Na1 O1W Na3B 110.6(7) . 2_567
Na1 O1W Na3A 97.1(6) . 2_567
Na3B O1W Na3A 16.21(18) 2_567 2_567
Na1 O2W Na2 91.91(13) . .
Na1 O2W Na3A 91.8(4) . 2_567
Na2 O2W Na3A 172.3(3) . 2_567
Na2 O3W Na2 87.10(13) 2_657 .
O4W O4W Na3B 82.2(10) 2_566 .
O4W O4W Na3A 79.7(9) 2_566 2_566
Na3B O4W Na3A 160.3(4) . 2_566
O4W O4W Na3A 67.4(8) 2_566 .
Na3B O4W Na3A 16.6(2) . .
Na3A O4W Na3A 147.1(3) 2_566 .
O4W O4W Na3B 64.7(9) 2_566 2_566
Na3B O4W Na3B 146.9(3) . 2_566
Na3A O4W Na3B 16.66(15) 2_566 2_566
Na3A O4W Na3B 131.5(3) . 2_566
Na3B O5W Na2 113.8(3) . .
Na3B O5W Na3A 16.4(2) . .
Na2 O5W Na3A 109.8(3) . .

loop_
_geom_bond_atom_site_label_1
_geom_bond_atom_site_label_2
_geom_bond_distance
_geom_bond_site_symmetry_2
P1 O2 1.501(3) .
P1 O1 1.503(3) .
P1 O3 1.582(3) .
P1 C1 1.845(4) .
P2 O5 1.502(3) .
P2 O4 1.542(3) .
P2 O6 1.544(3) .
P2 C1 1.860(4) .
P2 Na2 3.337(4) .
P2 Na1 3.391(3) .
P3 O8 1.499(3) .
P3 O9 1.514(3) .
P3 O7 1.567(3) .
P3 C1 1.855(4) .
P3 Na2 3.405(3) 2_667
P3 Na1 3.448(3) .
F1 C1 1.433(4) .
O1 Na1 2.493(4) .
O3 Na3A 2.79(2) .
O5 Na1 2.357(4) .
O5 Na2 2.415(4) .
O5 Na1 2.503(4) 2_667
O6 Na3A 2.409(6) .
O6 Na3B 2.437(9) .
O7 Na3B 2.50(3) 1_565
O8 Na1 2.413(4) .
O8 Na2 2.427(4) 2_667
Na1 O1W 2.354(4) .
Na1 O2W 2.376(4) .
Na1 O5 2.503(4) 2_667
Na1 Na2 3.471(3) 2_667
Na1 Na2 3.511(4) .
Na1 Na1 3.595(4) 2_667
Na1 Na3A 3.626(11) 2_567
Na2 O3W 2.397(4) 2_657
Na2 O5W 2.421(4) .
Na2 O8 2.427(4) 2_667
Na2 O2W 2.507(4) .
Na2 O3W 2.670(5) .
Na2 P3 3.405(3) 2_667
Na2 Na1 3.471(3) 2_667
Na2 Na2 3.497(4) 2_657
Na2 Na3B 3.953(8) .
Na3A O4W 2.256(10) 2_566
Na3A O4W 2.403(15) .
Na3A O5W 2.446(13) .
Na3A O1W 2.483(10) 2_567
Na3A O2W 2.67(3) 2_567
Na3A Na1 3.626(11) 2_567
Na3B O4W 2.201(11) .
Na3B O5W 2.297(7) .
Na3B O1W 2.400(7) 2_567
Na3B O4W 2.411(15) 2_566
Na3B O7 2.50(3) 1_545
Na3B Na1 3.907(18) 2_567
O1W Na3B 2.400(7) 2_567
O1W Na3A 2.483(10) 2_567
O2W Na3A 2.67(3) 2_567
O3W Na2 2.397(4) 2_657
O4W O4W 1.328(12) 2_566
O4W Na3A 2.256(10) 2_566
O4W Na3B 2.411(15) 2_566

loop_
_geom_torsion_atom_site_label_1
_geom_torsion_atom_site_label_2
_geom_torsion_atom_site_label_3
_geom_torsion_atom_site_label_4
_geom_torsion
_geom_torsion_site_symmetry_1
_geom_torsion_site_symmetry_4
O2 P1 O1 Na1 -93.9(2) . .
O3 P1 O1 Na1 141.67(17) . .
C1 P1 O1 Na1 29.4(2) . .
O2 P1 O3 Na3A -154.9(4) . .
O1 P1 O3 Na3A -26.4(4) . .
C1 P1 O3 Na3A 88.2(4) . .
O4 P2 O5 Na1 139.92(17) . .
O6 P2 O5 Na1 -95.7(2) . .
C1 P2 O5 Na1 23.2(2) . .
Na2 P2 O5 Na1 -112.9(2) . .
O4 P2 O5 Na2 -107.21(18) . .
O6 P2 O5 Na2 17.1(2) . .
C1 P2 O5 Na2 136.06(16) . .
Na1 P2 O5 Na2 112.9(2) . .
O4 P2 O5 Na1 6.6(3) . 2_667
O6 P2 O5 Na1 131.0(2) . 2_667
C1 P2 O5 Na1 -110.1(2) . 2_667
Na2 P2 O5 Na1 113.9(3) . 2_667
Na1 P2 O5 Na1 -133.3(3) . 2_667
O5 P2 O6 Na3A 60.4(6) . .
O4 P2 O6 Na3A -173.7(6) . .
C1 P2 O6 Na3A -59.9(6) . .
Na2 P2 O6 Na3A 72.0(6) . .
Na1 P2 O6 Na3A 20.8(6) . .
O5 P2 O6 Na3B 43.1(13) . .
O4 P2 O6 Na3B 169.0(12) . .
C1 P2 O6 Na3B -77.2(13) . .
Na2 P2 O6 Na3B 54.7(12) . .
Na1 P2 O6 Na3B 3.5(13) . .
O8 P3 O7 Na3B 9.1(3) . 1_565
O9 P3 O7 Na3B -119.8(3) . 1_565
C1 P3 O7 Na3B 126.4(3) . 1_565
Na2 P3 O7 Na3B -32.7(3) 2_667 1_565
Na1 P3 O7 Na3B 43.7(3) . 1_565
O9 P3 O8 Na1 -99.9(2) . .
O7 P3 O8 Na1 135.14(18) . .
C1 P3 O8 Na1 19.4(2) . .
Na2 P3 O8 Na1 -112.0(2) 2_667 .
O9 P3 O8 Na2 12.1(2) . 2_667
O7 P3 O8 Na2 -112.88(19) . 2_667
C1 P3 O8 Na2 131.39(17) . 2_667
Na1 P3 O8 Na2 112.0(2) . 2_667
O2 P1 C1 F1 -72.4(3) . .
O1 P1 C1 F1 160.3(2) . .
O3 P1 C1 F1 44.2(3) . .
O2 P1 C1 P3 42.7(2) . .
O1 P1 C1 P3 -84.6(2) . .
O3 P1 C1 P3 159.27(18) . .
O2 P1 C1 P2 172.81(17) . .
O1 P1 C1 P2 45.5(2) . .
O3 P1 C1 P2 -70.6(2) . .
O8 P3 C1 F1 170.0(2) . .
O9 P3 C1 F1 -64.5(2) . .
O7 P3 C1 F1 51.5(2) . .
Na2 P3 C1 F1 -152.24(15) 2_667 .
Na1 P3 C1 F1 -178.2(2) . .
O8 P3 C1 P1 54.6(2) . .
O9 P3 C1 P1 -179.90(17) . .
O7 P3 C1 P1 -63.9(2) . .
Na2 P3 C1 P1 92.4(2) 2_667 .
Na1 P3 C1 P1 66.47(17) . .
O8 P3 C1 P2 -75.4(2) . .
O9 P3 C1 P2 50.1(2) . .
O7 P3 C1 P2 166.12(17) . .
Na2 P3 C1 P2 -37.6(2) 2_667 .
Na1 P3 C1 P2 -63.51(17) . .
O5 P2 C1 F1 165.1(2) . .
O4 P2 C1 F1 44.2(2) . .
O6 P2 C1 F1 -71.9(2) . .
Na2 P2 C1 F1 -155.58(14) . .
Na1 P2 C1 F1 179.1(2) . .
O5 P2 C1 P1 -80.0(2) . .
O4 P2 C1 P1 159.09(17) . .
O6 P2 C1 P1 42.9(2) . .
Na2 P2 C1 P1 -40.7(2) . .
Na1 P2 C1 P1 -66.07(16) . .
O5 P2 C1 P3 50.7(2) . .
O4 P2 C1 P3 -70.2(2) . .
O6 P2 C1 P3 173.60(16) . .
Na2 P2 C1 P3 90.0(2) . .
Na1 P2 C1 P3 64.62(16) . .
P2 O5 Na1 O1W 172.7(5) . .
Na2 O5 Na1 O1W 49.7(6) . .
Na1 O5 Na1 O1W -40.5(5) 2_667 .
P2 O5 Na1 O2W 116.05(19) . .
Na2 O5 Na1 O2W -6.93(11) . .
Na1 O5 Na1 O2W -97.15(13) 2_667 .
P2 O5 Na1 O8 -58.66(19) . .
Na2 O5 Na1 O8 178.36(11) . .
Na1 O5 Na1 O8 88.14(13) 2_667 .
P2 O5 Na1 O1 30.11(18) . .
Na2 O5 Na1 O1 -92.87(13) . .
Na1 O5 Na1 O1 176.91(12) 2_667 .
P2 O5 Na1 O5 -146.8(2) . 2_667
Na2 O5 Na1 O5 90.22(12) . 2_667
Na1 O5 Na1 O5 0.0 2_667 2_667
Na2 O5 Na1 P2 -123.0(2) . .
Na1 O5 Na1 P2 146.8(2) 2_667 .
P2 O5 Na1 P3 -46.46(16) . .
Na2 O5 Na1 P3 -169.45(10) . .
Na1 O5 Na1 P3 100.33(11) 2_667 .
P2 O5 Na1 Na2 -102.90(19) . 2_667
Na2 O5 Na1 Na2 134.11(9) . 2_667
Na1 O5 Na1 Na2 43.89(9) 2_667 2_667
P2 O5 Na1 Na2 123.0(2) . .
Na1 O5 Na1 Na2 -90.22(12) 2_667 .
P2 O5 Na1 Na1 -146.8(2) . 2_667
Na2 O5 Na1 Na1 90.22(12) . 2_667
P2 O5 Na1 Na3A 102.3(3) . 2_567
Na2 O5 Na1 Na3A -20.6(3) . 2_567
Na1 O5 Na1 Na3A -110.9(2) 2_667 2_567
P3 O8 Na1 O1W -159.02(18) . .
Na2 O8 Na1 O1W 75.68(13) 2_667 .
P3 O8 Na1 O5 32.01(19) . .
Na2 O8 Na1 O5 -93.29(12) 2_667 .
P3 O8 Na1 O2W -11.4(10) . .
Na2 O8 Na1 O2W -136.7(9) 2_667 .
P3 O8 Na1 O1 -52.2(2) . .
Na2 O8 Na1 O1 -177.49(11) 2_667 .
P3 O8 Na1 O5 116.79(19) . 2_667
Na2 O8 Na1 O5 -8.51(10) 2_667 2_667
P3 O8 Na1 P2 12.46(16) . .
Na2 O8 Na1 P2 -112.84(10) 2_667 .
Na2 O8 Na1 P3 -125.3(2) 2_667 .
P3 O8 Na1 Na2 125.3(2) . 2_667
P3 O8 Na1 Na2 33.5(2) . .
Na2 O8 Na1 Na2 -91.84(13) 2_667 .
P3 O8 Na1 Na1 76.0(2) . 2_667
Na2 O8 Na1 Na1 -49.29(10) 2_667 2_667
P3 O8 Na1 Na3A -128.1(2) . 2_567
Na2 O8 Na1 Na3A 106.6(2) 2_667 2_567
P1 O1 Na1 O1W 124.10(19) . .
P1 O1 Na1 O5 -64.63(19) . .
P1 O1 Na1 O2W -153.45(19) . .
P1 O1 Na1 O8 21.50(18) . .
P1 O1 Na1 O5 -49.2(7) . 2_667
P1 O1 Na1 P2 -52.56(16) . .
P1 O1 Na1 P3 3.96(15) . .
P1 O1 Na1 Na2 19.1(2) . 2_667
P1 O1 Na1 Na2 -107.88(18) . .
P1 O1 Na1 Na1 -61.9(2) . 2_667
P1 O1 Na1 Na3A 159.1(5) . 2_567
O5 P2 Na1 O1W -168.4(7) . .
O4 P2 Na1 O1W 131.7(7) . .
O6 P2 Na1 O1W -68.4(7) . .
C1 P2 Na1 O1W 34.2(7) . .
Na2 P2 Na1 O1W -125.6(7) . .
O4 P2 Na1 O5 -59.9(2) . .
O6 P2 Na1 O5 100.0(2) . .
C1 P2 Na1 O5 -157.4(2) . .
Na2 P2 Na1 O5 42.81(19) . .
O5 P2 Na1 O2W -65.1(2) . .
O4 P2 Na1 O2W -124.99(19) . .
O6 P2 Na1 O2W 34.92(15) . .
C1 P2 Na1 O2W 137.49(15) . .
Na2 P2 Na1 O2W -22.29(9) . .
O5 P2 Na1 O8 118.0(2) . .
O4 P2 Na1 O8 58.14(19) . .
O6 P2 Na1 O8 -141.94(14) . .
C1 P2 Na1 O8 -39.38(14) . .
Na2 P2 Na1 O8 160.85(9) . .
O5 P2 Na1 O1 -146.6(2) . .
O4 P2 Na1 O1 153.47(19) . .
O6 P2 Na1 O1 -46.61(15) . .
C1 P2 Na1 O1 55.95(14) . .
Na2 P2 Na1 O1 -103.82(11) . .
O5 P2 Na1 O5 34.1(2) . 2_667
O4 P2 Na1 O5 -25.84(19) . 2_667
O6 P2 Na1 O5 134.07(15) . 2_667
C1 P2 Na1 O5 -123.36(14) . 2_667
Na2 P2 Na1 O5 76.87(11) . 2_667
O5 P2 Na1 P3 123.71(19) . .
O4 P2 Na1 P3 63.81(18) . .
O6 P2 Na1 P3 -136.28(13) . .
C1 P2 Na1 P3 -33.71(12) . .
Na2 P2 Na1 P3 166.51(5) . .
O5 P2 Na1 Na2 77.8(2) . 2_667
O4 P2 Na1 Na2 17.91(18) . 2_667
O6 P2 Na1 Na2 177.83(12) . 2_667
C1 P2 Na1 Na2 -79.60(13) . 2_667
Na2 P2 Na1 Na2 120.62(8) . 2_667
O5 P2 Na1 Na2 -42.81(19) . .
O4 P2 Na1 Na2 -102.70(18) . .
O6 P2 Na1 Na2 57.21(13) . .
C1 P2 Na1 Na2 159.78(12) . .
O5 P2 Na1 Na1 25.12(18) . 2_667
O4 P2 Na1 Na1 -34.77(18) . 2_667
O6 P2 Na1 Na1 125.14(14) . 2_667
C1 P2 Na1 Na1 -132.29(13) . 2_667
Na2 P2 Na1 Na1 67.93(8) . 2_667
O5 P2 Na1 Na3A -99.8(5) . 2_567
O4 P2 Na1 Na3A -159.7(5) . 2_567
O6 P2 Na1 Na3A 0.2(5) . 2_567
C1 P2 Na1 Na3A 102.8(5) . 2_567
Na2 P2 Na1 Na3A -57.0(5) . 2_567
O8 P3 Na1 O1W 24.5(2) . .
O9 P3 Na1 O1W 123.41(17) . .
O7 P3 Na1 O1W -39.1(2) . .
C1 P3 Na1 O1W -136.36(16) . .
Na2 P3 Na1 O1W 66.24(12) 2_667 .
O8 P3 Na1 O5 -145.2(2) . .
O9 P3 Na1 O5 -46.27(15) . .
O7 P3 Na1 O5 151.20(17) . .
C1 P3 Na1 O5 53.95(14) . .
Na2 P3 Na1 O5 -103.45(10) 2_667 .
O8 P3 Na1 O2W 176.9(3) . .
O9 P3 Na1 O2W -84.2(2) . .
O7 P3 Na1 O2W 113.3(3) . .
C1 P3 Na1 O2W 16.0(2) . .
Na2 P3 Na1 O2W -141.4(2) 2_667 .
O9 P3 Na1 O8 98.9(2) . .
O7 P3 Na1 O8 -63.6(2) . .
C1 P3 Na1 O8 -160.9(2) . .
Na2 P3 Na1 O8 41.73(19) 2_667 .
O8 P3 Na1 O1 125.3(2) . .
O9 P3 Na1 O1 -135.79(15) . .
O7 P3 Na1 O1 61.67(18) . .
C1 P3 Na1 O1 -35.57(13) . .
Na2 P3 Na1 O1 167.03(9) 2_667 .
O8 P3 Na1 O5 -64.1(2) . 2_667
O9 P3 Na1 O5 34.80(16) . 2_667
O7 P3 Na1 O5 -127.73(17) . 2_667
C1 P3 Na1 O5 135.03(14) . 2_667
Na2 P3 Na1 O5 -22.38(8) 2_667 2_667
O8 P3 Na1 P2 -165.04(19) . .
O9 P3 Na1 P2 -66.13(14) . .
O7 P3 Na1 P2 131.34(16) . .
C1 P3 Na1 P2 34.09(12) . .
Na2 P3 Na1 P2 -123.31(7) 2_667 .
O8 P3 Na1 Na2 -41.73(19) . 2_667
O9 P3 Na1 Na2 57.18(15) . 2_667
O7 P3 Na1 Na2 -105.36(17) . 2_667
C1 P3 Na1 Na2 157.40(12) . 2_667
O8 P3 Na1 Na2 -152.9(2) . .
O9 P3 Na1 Na2 -53.97(15) . .
O7 P3 Na1 Na2 143.49(16) . .
C1 P3 Na1 Na2 46.25(13) . .
Na2 P3 Na1 Na2 -111.15(8) 2_667 .
O8 P3 Na1 Na1 -101.5(2) . 2_667
O9 P3 Na1 Na1 -2.60(14) . 2_667
O7 P3 Na1 Na1 -165.13(15) . 2_667
C1 P3 Na1 Na1 97.62(14) . 2_667
Na2 P3 Na1 Na1 -59.78(8) 2_667 2_667
O8 P3 Na1 Na3A 76.8(6) . 2_567
O9 P3 Na1 Na3A 175.8(6) . 2_567
O7 P3 Na1 Na3A 13.2(6) . 2_567
C1 P3 Na1 Na3A -84.0(6) . 2_567
Na2 P3 Na1 Na3A 118.6(6) 2_667 2_567
P2 O5 Na2 O3W 47.01(18) . 2_657
Na1 O5 Na2 O3W 174.88(11) . 2_657
Na1 O5 Na2 O3W -89.76(13) 2_667 2_657
P2 O5 Na2 O5W -38.8(2) . .
Na1 O5 Na2 O5W 89.05(14) . .
Na1 O5 Na2 O5W -175.59(11) 2_667 .
P2 O5 Na2 O8 145.27(16) . 2_667
Na1 O5 Na2 O8 -86.86(12) . 2_667
Na1 O5 Na2 O8 8.49(10) 2_667 2_667
P2 O5 Na2 O2W -121.27(17) . .
Na1 O5 Na2 O2W 6.60(10) . .
Na1 O5 Na2 O2W 101.96(12) 2_667 .
P2 O5 Na2 O3W -173.6(6) . .
Na1 O5 Na2 O3W -45.8(7) . .
Na1 O5 Na2 O3W 49.6(7) 2_667 .
Na1 O5 Na2 P2 127.9(2) . .
Na1 O5 Na2 P2 -136.77(19) 2_667 .
P2 O5 Na2 P3 165.37(13) . 2_667
Na1 O5 Na2 P3 -66.76(11) . 2_667
Na1 O5 Na2 P3 28.60(9) 2_667 2_667
P2 O5 Na2 Na1 136.77(19) . 2_667
Na1 O5 Na2 Na1 -95.36(12) . 2_667
P2 O5 Na2 Na2 55.9(3) . 2_657
Na1 O5 Na2 Na2 -176.19(15) . 2_657
Na1 O5 Na2 Na2 -80.84(19) 2_667 2_657
P2 O5 Na2 Na1 -127.9(2) . .
Na1 O5 Na2 Na1 95.36(12) 2_667 .
P2 O5 Na2 Na3B -26.5(4) . .
Na1 O5 Na2 Na3B 101.3(4) . .
Na1 O5 Na2 Na3B -163.3(4) 2_667 .
O5 P2 Na2 O3W -132.01(18) . 2_657
O4 P2 Na2 O3W -39.31(16) . 2_657
O6 P2 Na2 O3W 64.33(14) . 2_657
C1 P2 Na2 O3W 162.35(17) . 2_657
Na1 P2 Na2 O3W -169.91(10) . 2_657
O4 P2 Na2 O5 92.7(2) . .
O6 P2 Na2 O5 -163.66(19) . .
C1 P2 Na2 O5 -65.6(2) . .
Na1 P2 Na2 O5 -37.91(16) . .
O5 P2 Na2 O5W 145.22(18) . .
O4 P2 Na2 O5W -122.08(16) . .
O6 P2 Na2 O5W -18.44(13) . .
C1 P2 Na2 O5W 79.58(18) . .
Na1 P2 Na2 O5W 107.31(11) . .
O5 P2 Na2 O8 -37.09(17) . 2_667
O4 P2 Na2 O8 55.61(16) . 2_667
O6 P2 Na2 O8 159.25(14) . 2_667
C1 P2 Na2 O8 -102.73(18) . 2_667
Na1 P2 Na2 O8 -75.00(10) . 2_667
O5 P2 Na2 O2W 58.91(18) . .
O4 P2 Na2 O2W 151.61(15) . .
O6 P2 Na2 O2W -104.75(14) . .
C1 P2 Na2 O2W -6.73(18) . .
Na1 P2 Na2 O2W 21.00(8) . .
O5 P2 Na2 O3W 175.1(4) . .
O4 P2 Na2 O3W -92.2(4) . .
O6 P2 Na2 O3W 11.5(4) . .
C1 P2 Na2 O3W 109.5(4) . .
Na1 P2 Na2 O3W 137.2(4) . .
O5 P2 Na2 P3 -17.36(15) . 2_667
O4 P2 Na2 P3 75.34(15) . 2_667
O6 P2 Na2 P3 178.98(12) . 2_667
C1 P2 Na2 P3 -83.00(18) . 2_667
Na1 P2 Na2 P3 -55.26(8) . 2_667
O5 P2 Na2 Na1 -32.93(15) . 2_667
O4 P2 Na2 Na1 59.77(14) . 2_667
O6 P2 Na2 Na1 163.41(11) . 2_667
C1 P2 Na2 Na1 -98.57(17) . 2_667
Na1 P2 Na2 Na1 -70.84(7) . 2_667
O5 P2 Na2 Na2 -142.47(19) . 2_657
O4 P2 Na2 Na2 -49.77(17) . 2_657
O6 P2 Na2 Na2 53.87(14) . 2_657
C1 P2 Na2 Na2 151.89(16) . 2_657
Na1 P2 Na2 Na2 179.63(10) . 2_657
O5 P2 Na2 Na1 37.91(16) . .
O4 P2 Na2 Na1 130.61(14) . .
O6 P2 Na2 Na1 -125.75(12) . .
C1 P2 Na2 Na1 -27.74(16) . .
O5 P2 Na2 Na3B 150.3(5) . .
O4 P2 Na2 Na3B -117.0(5) . .
O6 P2 Na2 Na3B -13.4(5) . .
C1 P2 Na2 Na3B 84.6(5) . .
Na1 P2 Na2 Na3B 112.4(5) . .
O1W Na1 Na2 O3W -174.28(16) . 2_657
O5 Na1 Na2 O3W -7.47(16) . 2_657
O2W Na1 Na2 O3W 162.80(19) . 2_657
O8 Na1 Na2 O3W -9.6(2) . 2_657
O1 Na1 Na2 O3W 76.40(17) . 2_657
O5 Na1 Na2 O3W -93.63(17) 2_667 2_657
P2 Na1 Na2 O3W 14.55(14) . 2_657
P3 Na1 Na2 O3W 2.96(16) . 2_657
Na2 Na1 Na2 O3W -61.89(16) 2_667 2_657
Na1 Na1 Na2 O3W -61.89(16) 2_667 2_657
Na3A Na1 Na2 O3W 157.85(16) 2_567 2_657
O1W Na1 Na2 O5 -166.81(16) . .
O2W Na1 Na2 O5 170.27(15) . .
O8 Na1 Na2 O5 -2.12(14) . .
O1 Na1 Na2 O5 83.87(14) . .
O5 Na1 Na2 O5 -86.16(14) 2_667 .
P2 Na1 Na2 O5 22.02(10) . .
P3 Na1 Na2 O5 10.43(10) . .
Na2 Na1 Na2 O5 -54.42(12) 2_667 .
Na1 Na1 Na2 O5 -54.42(12) 2_667 .
Na3A Na1 Na2 O5 165.32(13) 2_567 .
O1W Na1 Na2 O5W 85.13(17) . .
O5 Na1 Na2 O5W -108.06(15) . .
O2W Na1 Na2 O5W 62.21(15) . .
O8 Na1 Na2 O5W -110.17(15) . .
O1 Na1 Na2 O5W -24.19(12) . .
O5 Na1 Na2 O5W 165.78(11) 2_667 .
P2 Na1 Na2 O5W -86.04(12) . .
P3 Na1 Na2 O5W -97.63(13) . .
Na2 Na1 Na2 O5W -162.47(11) 2_667 .
Na1 Na1 Na2 O5W -162.47(11) 2_667 .
Na3A Na1 Na2 O5W 57.27(14) 2_567 .
O1W Na1 Na2 O8 -74.80(15) . 2_667
O5 Na1 Na2 O8 92.01(14) . 2_667
O2W Na1 Na2 O8 -97.73(15) . 2_667
O8 Na1 Na2 O8 89.89(14) . 2_667
O1 Na1 Na2 O8 175.88(10) . 2_667
O5 Na1 Na2 O8 5.85(10) 2_667 2_667
P2 Na1 Na2 O8 114.02(11) . 2_667
P3 Na1 Na2 O8 102.44(11) . 2_667
Na2 Na1 Na2 O8 37.59(9) 2_667 2_667
Na1 Na1 Na2 O8 37.59(9) 2_667 2_667
Na3A Na1 Na2 O8 -102.67(13) 2_567 2_667
O1W Na1 Na2 O2W 22.92(15) . .
O5 Na1 Na2 O2W -170.27(15) . .
O8 Na1 Na2 O2W -172.38(16) . .
O1 Na1 Na2 O2W -86.40(14) . .
O5 Na1 Na2 O2W 103.57(15) 2_667 .
P2 Na1 Na2 O2W -148.25(12) . .
P3 Na1 Na2 O2W -159.84(12) . .
Na2 Na1 Na2 O2W 135.32(14) 2_667 .
Na1 Na1 Na2 O2W 135.32(14) 2_667 .
Na3A Na1 Na2 O2W -4.94(13) 2_567 .
O1W Na1 Na2 O3W 3.34(18) . .
O5 Na1 Na2 O3W 170.15(16) . .
O2W Na1 Na2 O3W -19.58(15) . .
O8 Na1 Na2 O3W 168.04(14) . .
O1 Na1 Na2 O3W -105.98(15) . .
O5 Na1 Na2 O3W 83.99(15) 2_667 .
P2 Na1 Na2 O3W -167.83(12) . .
P3 Na1 Na2 O3W -179.42(11) . .
Na2 Na1 Na2 O3W 115.74(14) 2_667 .
Na1 Na1 Na2 O3W 115.74(14) 2_667 .
Na3A Na1 Na2 O3W -24.52(15) 2_567 .
O1W Na1 Na2 P2 171.17(12) . .
O5 Na1 Na2 P2 -22.02(10) . .
O2W Na1 Na2 P2 148.25(12) . .
O8 Na1 Na2 P2 -24.13(11) . .
O1 Na1 Na2 P2 61.85(9) . .
O5 Na1 Na2 P2 -108.18(10) 2_667 .
P3 Na1 Na2 P2 -11.59(4) . .
Na2 Na1 Na2 P2 -76.43(9) 2_667 .
Na1 Na1 Na2 P2 -76.43(9) 2_667 .
Na3A Na1 Na2 P2 143.31(10) 2_567 .
O1W Na1 Na2 P3 -52.43(13) . 2_667
O5 Na1 Na2 P3 114.38(12) . 2_667
O2W Na1 Na2 P3 -75.35(13) . 2_667
O8 Na1 Na2 P3 112.26(13) . 2_667
O1 Na1 Na2 P3 -161.75(8) . 2_667
O5 Na1 Na2 P3 28.22(8) 2_667 2_667
P2 Na1 Na2 P3 136.40(7) . 2_667
P3 Na1 Na2 P3 124.81(7) . 2_667
Na2 Na1 Na2 P3 59.96(8) 2_667 2_667
Na1 Na1 Na2 P3 59.96(8) 2_667 2_667
Na3A Na1 Na2 P3 -80.30(11) 2_567 2_667
O1W Na1 Na2 Na1 -112.40(15) . 2_667
O5 Na1 Na2 Na1 54.42(12) . 2_667
O2W Na1 Na2 Na1 -135.32(14) . 2_667
O8 Na1 Na2 Na1 52.30(12) . 2_667
O1 Na1 Na2 Na1 138.28(10) . 2_667
O5 Na1 Na2 Na1 -31.75(7) 2_667 2_667
P2 Na1 Na2 Na1 76.43(9) . 2_667
P3 Na1 Na2 Na1 64.85(9) . 2_667
Na2 Na1 Na2 Na1 0.0 2_667 2_667
Na3A Na1 Na2 Na1 -140.26(11) 2_567 2_667
O1W Na1 Na2 Na2 -6.3(7) . 2_657
O5 Na1 Na2 Na2 160.5(7) . 2_657
O2W Na1 Na2 Na2 -29.2(7) . 2_657
O8 Na1 Na2 Na2 158.4(7) . 2_657
O1 Na1 Na2 Na2 -115.6(7) . 2_657
O5 Na1 Na2 Na2 74.4(7) 2_667 2_657
P2 Na1 Na2 Na2 -177.4(7) . 2_657
P3 Na1 Na2 Na2 171.0(7) . 2_657
Na2 Na1 Na2 Na2 106.1(7) 2_667 2_657
Na1 Na1 Na2 Na2 106.1(7) 2_667 2_657
Na3A Na1 Na2 Na2 -34.1(7) 2_567 2_657
O1W Na1 Na2 Na3B 114.8(2) . .
O5 Na1 Na2 Na3B -78.4(2) . .
O2W Na1 Na2 Na3B 91.9(2) . .
O8 Na1 Na2 Na3B -80.5(2) . .
O1 Na1 Na2 Na3B 5.46(19) . .
O5 Na1 Na2 Na3B -164.57(19) 2_667 .
P2 Na1 Na2 Na3B -56.40(19) . .
P3 Na1 Na2 Na3B -67.98(19) . .
Na2 Na1 Na2 Na3B -132.83(19) 2_667 .
Na1 Na1 Na2 Na3B -132.83(19) 2_667 .
Na3A Na1 Na2 Na3B 86.9(2) 2_567 .
P2 O6 Na3A O4W 113.3(8) . 2_566
Na3B O6 Na3A O4W -92.4(13) . 2_566
P2 O6 Na3A O4W 141.6(4) . .
Na3B O6 Na3A O4W -64.1(10) . .
P2 O6 Na3A O5W -84.6(11) . .
Na3B O6 Na3A O5W 69.7(11) . .
P2 O6 Na3A O1W -131.4(17) . 2_567
Na3B O6 Na3A O1W 22.9(15) . 2_567
P2 O6 Na3A O2W 11.1(9) . 2_567
Na3B O6 Na3A O2W 165.4(12) . 2_567
P2 O6 Na3A O3 61.1(4) . .
Na3B O6 Na3A O3 -144.6(9) . .
P2 O6 Na3A Na1 -38(2) . 2_567
Na3B O6 Na3A Na1 117(2) . 2_567
P2 O6 Na3A Na2 -69.1(5) . .
Na3B O6 Na3A Na2 85.1(9) . .
P1 O3 Na3A O4W 166.8(3) . 2_566
P1 O3 Na3A O4W -163.0(3) . .
P1 O3 Na3A O6 -65.1(4) . .
P1 O3 Na3A O5W -6.7(12) . .
P1 O3 Na3A O1W 121.4(8) . 2_567
P1 O3 Na3A O2W 72.34(19) . 2_567
P1 O3 Na3A Na1 79.8(2) . 2_567
P1 O3 Na3A Na2 -24.3(6) . .
O3W Na2 Na3A O4W -52(6) 2_657 2_566
O5 Na2 Na3A O4W 44(6) . 2_566
O5W Na2 Na3A O4W -141(6) . 2_566
O8 Na2 Na3A O4W 46(7) 2_667 2_566
O2W Na2 Na3A O4W 129(6) . 2_566
O3W Na2 Na3A O4W -143(5) . 2_566
P2 Na2 Na3A O4W 29(5) . 2_566
P3 Na2 Na3A O4W 137(5) 2_667 2_566
Na1 Na2 Na3A O4W 37(6) 2_667 2_566
Na2 Na2 Na3A O4W -99(6) 2_657 2_566
Na1 Na2 Na3A O4W 87(6) . 2_566
Na3B Na2 Na3A O4W -77(5) . 2_566
O3W Na2 Na3A O4W -12.7(10) 2_657 .
O5 Na2 Na3A O4W 83.7(10) . .
O5W Na2 Na3A O4W -102.1(16) . .
O8 Na2 Na3A O4W 86(3) 2_667 .
O2W Na2 Na3A O4W 168.7(11) . .
O3W Na2 Na3A O4W -103.6(9) . .
P2 Na2 Na3A O4W 68.1(8) . .
P3 Na2 Na3A O4W 176.7(4) 2_667 .
Na1 Na2 Na3A O4W 76.5(13) 2_667 .
Na2 Na2 Na3A O4W -60.0(10) 2_657 .
Na1 Na2 Na3A O4W 125.9(10) . .
Na3B Na2 Na3A O4W -37.7(11) . .
O3W Na2 Na3A O6 -62.9(6) 2_657 .
O5 Na2 Na3A O6 33.5(5) . .
O5W Na2 Na3A O6 -152.3(11) . .
O8 Na2 Na3A O6 36(2) 2_667 .
O2W Na2 Na3A O6 118.4(6) . .
O3W Na2 Na3A O6 -153.8(5) . .
P2 Na2 Na3A O6 17.9(3) . .
P3 Na2 Na3A O6 126.5(3) 2_667 .
Na1 Na2 Na3A O6 26.3(8) 2_667 .
Na2 Na2 Na3A O6 -110.3(5) 2_657 .
Na1 Na2 Na3A O6 75.7(6) . .
Na3B Na2 Na3A O6 -87.9(9) . .
O3W Na2 Na3A O5W 89.4(6) 2_657 .
O5 Na2 Na3A O5W -174.2(6) . .
O8 Na2 Na3A O5W -172.1(15) 2_667 .
O2W Na2 Na3A O5W -89.3(5) . .
O3W Na2 Na3A O5W -1.5(7) . .
P2 Na2 Na3A O5W 170.2(8) . .
P3 Na2 Na3A O5W -81.2(12) 2_667 .
Na1 Na2 Na3A O5W 178.6(3) 2_667 .
Na2 Na2 Na3A O5W 42.1(6) 2_657 .
Na1 Na2 Na3A O5W -132.0(6) . .
Na3B Na2 Na3A O5W 64.4(11) . .
O3W Na2 Na3A O1W 95.5(9) 2_657 2_567
O5 Na2 Na3A O1W -168.1(9) . 2_567
O5W Na2 Na3A O1W 6.1(4) . 2_567
O8 Na2 Na3A O1W -166.1(11) 2_667 2_567
O2W Na2 Na3A O1W -83.2(8) . 2_567
O3W Na2 Na3A O1W 4.6(10) . 2_567
P2 Na2 Na3A O1W 176.3(11) . 2_567
P3 Na2 Na3A O1W -75.1(15) 2_667 2_567
Na1 Na2 Na3A O1W -175.3(6) 2_667 2_567
Na2 Na2 Na3A O1W 48.1(9) 2_657 2_567
Na1 Na2 Na3A O1W -125.9(9) . 2_567
Na3B Na2 Na3A O1W 70.5(13) . 2_567
O3W Na2 Na3A O2W 174.5(4) 2_657 2_567
O5 Na2 Na3A O2W -89.0(5) . 2_567
O5W Na2 Na3A O2W 85.1(3) . 2_567
O8 Na2 Na3A O2W -87.0(16) 2_667 2_567
O2W Na2 Na3A O2W -4.1(4) . 2_567
O3W Na2 Na3A O2W 83.7(5) . 2_567
P2 Na2 Na3A O2W -104.6(6) . 2_567
P3 Na2 Na3A O2W 4.0(11) 2_667 2_567
Na1 Na2 Na3A O2W -96.2(2) 2_667 2_567
Na2 Na2 Na3A O2W 127.2(4) 2_657 2_567
Na1 Na2 Na3A O2W -46.8(4) . 2_567
Na3B Na2 Na3A O2W 149.5(11) . 2_567
O3W Na2 Na3A O3 -111.1(5) 2_657 .
O5 Na2 Na3A O3 -14.7(5) . .
O5W Na2 Na3A O3 159.5(11) . .
O8 Na2 Na3A O3 -13(2) 2_667 .
O2W Na2 Na3A O3 70.3(5) . .
O3W Na2 Na3A O3 158.1(4) . .
P2 Na2 Na3A O3 -30.3(3) . .
P3 Na2 Na3A O3 78.3(4) 2_667 .
Na1 Na2 Na3A O3 -21.9(8) 2_667 .
Na2 Na2 Na3A O3 -158.4(5) 2_657 .
Na1 Na2 Na3A O3 27.5(5) . .
Na3B Na2 Na3A O3 -136.1(10) . .
O3W Na2 Na3A Na1 133.5(5) 2_657 2_567
O5 Na2 Na3A Na1 -130.1(6) . 2_567
O5W Na2 Na3A Na1 44.05(16) . 2_567
O8 Na2 Na3A Na1 -128.1(15) 2_667 2_567
O2W Na2 Na3A Na1 -45.2(5) . 2_567
O3W Na2 Na3A Na1 42.6(6) . 2_567
P2 Na2 Na3A Na1 -145.7(7) . 2_567
P3 Na2 Na3A Na1 -37.1(12) 2_667 2_567
Na1 Na2 Na3A Na1 -137.3(2) 2_667 2_567
Na2 Na2 Na3A Na1 86.1(5) 2_657 2_567
Na1 Na2 Na3A Na1 -87.9(5) . 2_567
Na3B Na2 Na3A Na1 108.4(11) . 2_567
P2 O6 Na3B O4W 137.6(5) . .
Na3A O6 Na3B O4W 97.0(12) . .
P2 O6 Na3B O5W -53.6(19) . .
Na3A O6 Na3B O5W -94.2(13) . .
P2 O6 Na3B O1W 3(5) . 2_567
Na3A O6 Na3B O1W -37(4) . 2_567
P2 O6 Na3B O4W 104.5(5) . 2_566
Na3A O6 Na3B O4W 63.9(11) . 2_566
P2 O6 Na3B O7 -141.7(11) . 1_545
Na3A O6 Na3B O7 177.7(10) . 1_545
P2 O6 Na3B Na1 4.4(19) . 2_567
Na3A O6 Na3B Na1 -36.2(11) . 2_567
P2 O6 Na3B Na2 -53.4(12) . .
Na3A O6 Na3B Na2 -94.0(9) . .
O3W Na2 Na3B O4W -51(3) 2_657 .
O5 Na2 Na3B O4W 46(3) . .
O5W Na2 Na3B O4W -155(4) . .
O8 Na2 Na3B O4W -12(5) 2_667 .
O2W Na2 Na3B O4W 130(3) . .
O3W Na2 Na3B O4W -140(3) . .
P2 Na2 Na3B O4W 34(3) . .
P3 Na2 Na3B O4W 162.6(11) 2_667 .
Na1 Na2 Na3B O4W 31(3) 2_667 .
Na2 Na2 Na3B O4W -99(3) 2_657 .
Na1 Na2 Na3B O4W 87(3) . .
O3W Na2 Na3B O5W 104.6(8) 2_657 .
O5 Na2 Na3B O5W -158.8(8) . .
O8 Na2 Na3B O5W 143.4(19) 2_667 .
O2W Na2 Na3B O5W -75.0(8) . .
O3W Na2 Na3B O5W 15.4(9) . .
P2 Na2 Na3B O5W -170.5(10) . .
P3 Na2 Na3B O5W -42(3) 2_667 .
Na1 Na2 Na3B O5W -174.3(4) 2_667 .
Na2 Na2 Na3B O5W 56.6(8) 2_657 .
Na1 Na2 Na3B O5W -117.6(8) . .
O3W Na2 Na3B O1W 118.6(12) 2_657 2_567
O5 Na2 Na3B O1W -144.8(11) . 2_567
O5W Na2 Na3B O1W 14.0(4) . 2_567
O8 Na2 Na3B O1W 157.4(15) 2_667 2_567
O2W Na2 Na3B O1W -61.0(11) . 2_567
O3W Na2 Na3B O1W 29.4(12) . 2_567
P2 Na2 Na3B O1W -156.5(13) . 2_567
P3 Na2 Na3B O1W -28(3) 2_667 2_567
Na1 Na2 Na3B O1W -160.3(7) 2_667 2_567
Na2 Na2 Na3B O1W 70.6(11) 2_657 2_567
Na1 Na2 Na3B O1W -103.7(11) . 2_567
O3W Na2 Na3B O4W -129.0(13) 2_657 2_566
O5 Na2 Na3B O4W -32.3(13) . 2_566
O5W Na2 Na3B O4W 126(2) . 2_566
O8 Na2 Na3B O4W -90(4) 2_667 2_566
O2W Na2 Na3B O4W 51.5(14) . 2_566
O3W Na2 Na3B O4W 141.8(13) . 2_566
P2 Na2 Na3B O4W -44.0(12) . 2_566
P3 Na2 Na3B O4W 84.3(9) 2_667 2_566
Na1 Na2 Na3B O4W -47.8(17) 2_667 2_566
Na2 Na2 Na3B O4W -176.9(14) 2_657 2_566
Na1 Na2 Na3B O4W 8.8(14) . 2_566
O3W Na2 Na3B O6 -75.1(6) 2_657 .
O5 Na2 Na3B O6 21.5(6) . .
O5W Na2 Na3B O6 -179.7(14) . .
O8 Na2 Na3B O6 -36(3) 2_667 .
O2W Na2 Na3B O6 105.4(6) . .
O3W Na2 Na3B O6 -164.3(5) . .
P2 Na2 Na3B O6 9.8(4) . .
P3 Na2 Na3B O6 138.1(12) 2_667 .
Na1 Na2 Na3B O6 6.1(10) 2_667 .
Na2 Na2 Na3B O6 -123.0(6) 2_657 .
Na1 Na2 Na3B O6 62.7(6) . .
O3W Na2 Na3B O7 24.51(18) 2_657 1_545
O5 Na2 Na3B O7 121.2(2) . 1_545
O5W Na2 Na3B O7 -80.1(8) . 1_545
O8 Na2 Na3B O7 63(3) 2_667 1_545
O2W Na2 Na3B O7 -155.04(18) . 1_545
O3W Na2 Na3B O7 -64.7(2) . 1_545
P2 Na2 Na3B O7 109.4(3) . 1_545
P3 Na2 Na3B O7 -122.3(18) 2_667 1_545
Na1 Na2 Na3B O7 105.7(4) 2_667 1_545
Na2 Na2 Na3B O7 -23.43(18) 2_657 1_545
Na1 Na2 Na3B O7 162.29(17) . 1_545
O3W Na2 Na3B Na1 144.7(5) 2_657 2_567
O5 Na2 Na3B Na1 -118.6(5) . 2_567
O5W Na2 Na3B Na1 40.1(4) . 2_567
O8 Na2 Na3B Na1 -176(2) 2_667 2_567
O2W Na2 Na3B Na1 -34.8(5) . 2_567
O3W Na2 Na3B Na1 55.5(5) . 2_567
P2 Na2 Na3B Na1 -130.4(7) . 2_567
P3 Na2 Na3B Na1 -2(2) 2_667 2_567
Na1 Na2 Na3B Na1 -134.12(13) 2_667 2_567
Na2 Na2 Na3B Na1 96.8(4) 2_657 2_567
Na1 Na2 Na3B Na1 -77.5(4) . 2_567
O5 Na1 O1W Na3B -93.5(7) . 2_567
O2W Na1 O1W Na3B -36.5(5) . 2_567
O8 Na1 O1W Na3B 139.4(5) . 2_567
O1 Na1 O1W Na3B 47.3(5) . 2_567
O5 Na1 O1W Na3B -134.0(5) 2_667 2_567
P2 Na1 O1W Na3B 67.8(9) . 2_567
P3 Na1 O1W Na3B 130.4(5) . 2_567
Na2 Na1 O1W Na3B -178.0(5) 2_667 2_567
Na2 Na1 O1W Na3B -52.7(5) . 2_567
Na1 Na1 O1W Na3B -126.9(5) 2_667 2_567
Na3A Na1 O1W Na3B -9.3(2) 2_567 2_567
O5 Na1 O1W Na3A -84.2(7) . 2_567
O2W Na1 O1W Na3A -27.2(4) . 2_567
O8 Na1 O1W Na3A 148.7(4) . 2_567
O1 Na1 O1W Na3A 56.6(4) . 2_567
O5 Na1 O1W Na3A -124.7(4) 2_667 2_567
P2 Na1 O1W Na3A 77.2(8) . 2_567
P3 Na1 O1W Na3A 139.7(4) . 2_567
Na2 Na1 O1W Na3A -168.7(4) 2_667 2_567
Na2 Na1 O1W Na3A -43.4(4) . 2_567
Na1 Na1 O1W Na3A -117.6(4) 2_667 2_567
O1W Na1 O2W Na2 -161.76(12) . .
O5 Na1 O2W Na2 6.66(10) . .
O8 Na1 O2W Na2 49.9(9) . .
O1 Na1 O2W Na2 90.86(12) . .
O5 Na1 O2W Na2 -77.75(12) 2_667 .
P2 Na1 O2W Na2 26.73(10) . .
P3 Na1 O2W Na2 41.4(2) . .
Na2 Na1 O2W Na2 -80.45(18) 2_667 .
Na1 Na1 O2W Na2 -36.92(11) 2_667 .
Na3A Na1 O2W Na2 173.28(18) 2_567 .
O1W Na1 O2W Na3A 24.96(15) . 2_567
O5 Na1 O2W Na3A -166.62(15) . 2_567
O8 Na1 O2W Na3A -123.4(9) . 2_567
O1 Na1 O2W Na3A -82.42(17) . 2_567
O5 Na1 O2W Na3A 108.98(16) 2_667 2_567
P2 Na1 O2W Na3A -146.55(14) . 2_567
P3 Na1 O2W Na3A -131.9(2) . 2_567
Na2 Na1 O2W Na3A 106.28(19) 2_667 2_567
Na2 Na1 O2W Na3A -173.28(18) . 2_567
Na1 Na1 O2W Na3A 149.80(14) 2_667 2_567
O3W Na2 O2W Na1 -93.5(6) 2_657 .
O5 Na2 O2W Na1 -6.53(10) . .
O5W Na2 O2W Na1 -122.35(13) . .
O8 Na2 O2W Na1 82.64(13) 2_667 .
O3W Na2 O2W Na1 165.17(12) . .
P2 Na2 O2W Na1 -27.11(10) . .
P3 Na2 O2W Na1 95.95(11) 2_667 .
Na1 Na2 O2W Na1 38.51(11) 2_667 .
Na2 Na2 O2W Na1 175.65(11) 2_657 .
Na3B Na2 O2W Na1 -91.4(2) . .
O3W Na2 O2W Na3A 25(3) 2_657 2_567
O5 Na2 O2W Na3A 112(2) . 2_567
O5W Na2 O2W Na3A -4(2) . 2_567
O8 Na2 O2W Na3A -159(2) 2_667 2_567
O3W Na2 O2W Na3A -76(2) . 2_567
P2 Na2 O2W Na3A 92(2) . 2_567
P3 Na2 O2W Na3A -145(2) 2_667 2_567
Na1 Na2 O2W Na3A 157(2) 2_667 2_567
Na2 Na2 O2W Na3A -66(2) 2_657 2_567
Na1 Na2 O2W Na3A 119(2) . 2_567
Na3B Na2 O2W Na3A 27(3) . 2_567
O3W Na2 O3W Na2 0.0 2_657 2_657
O5 Na2 O3W Na2 -139.5(6) . 2_657
O5W Na2 O3W Na2 82.86(13) . 2_657
O8 Na2 O3W Na2 -97.97(13) 2_667 2_657
O2W Na2 O3W Na2 168.53(13) . 2_657
P2 Na2 O3W Na2 51.5(4) . 2_657
P3 Na2 O3W Na2 -117.43(12) 2_667 2_657
Na1 Na2 O3W Na2 -96.34(13) 2_667 2_657
Na1 Na2 O3W Na2 -178.37(11) . 2_657
Na3B Na2 O3W Na2 74.3(5) . 2_657
O5W Na3B O4W O4W 125(4) . 2_566
O1W Na3B O4W O4W 62.9(10) 2_567 2_566
O6 Na3B O4W O4W -106.6(11) . 2_566
O7 Na3B O4W O4W 154.5(6) 1_545 2_566
Na1 Na3B O4W O4W 36.4(10) 2_567 2_566
Na2 Na3B O4W O4W -127(3) . 2_566
O5W Na3B O4W Na3A 102(4) . 2_566
O1W Na3B O4W Na3A 39.7(15) 2_567 2_566
O4W Na3B O4W Na3A -23.2(8) 2_566 2_566
O6 Na3B O4W Na3A -129.8(15) . 2_566
O7 Na3B O4W Na3A 131.2(12) 1_545 2_566
Na1 Na3B O4W Na3A 13.2(16) 2_567 2_566
Na2 Na3B O4W Na3A -150(3) . 2_566
O5W Na3B O4W Na3A 151(4) . .
O1W Na3B O4W Na3A 88.9(12) 2_567 .
O4W Na3B O4W Na3A 25.9(11) 2_566 .
O6 Na3B O4W Na3A -80.6(12) . .
O7 Na3B O4W Na3A -179.6(10) 1_545 .
Na1 Na3B O4W Na3A 62.3(12) 2_567 .
Na2 Na3B O4W Na3A -101(3) . .
O5W Na3B O4W Na3B 125(4) . 2_566
O1W Na3B O4W Na3B 62.9(10) 2_567 2_566
O4W Na3B O4W Na3B 0.0 2_566 2_566
O6 Na3B O4W Na3B -106.6(11) . 2_566
O7 Na3B O4W Na3B 154.5(6) 1_545 2_566
Na1 Na3B O4W Na3B 36.4(10) 2_567 2_566
Na2 Na3B O4W Na3B -127(3) . 2_566
O6 Na3A O4W O4W -126.7(10) . 2_566
O5W Na3A O4W O4W 143.0(6) . 2_566
O1W Na3A O4W O4W 75.9(7) 2_567 2_566
O2W Na3A O4W O4W 5.9(8) 2_567 2_566
O3 Na3A O4W O4W -58.5(7) . 2_566
Na1 Na3A O4W O4W 52.8(10) 2_567 2_566
Na2 Na3A O4W O4W -166.0(12) . 2_566
O4W Na3A O4W Na3B -152.0(12) 2_566 .
O6 Na3A O4W Na3B 81.3(11) . .
O5W Na3A O4W Na3B -9.0(8) . .
O1W Na3A O4W Na3B -76.1(11) 2_567 .
O2W Na3A O4W Na3B -146.2(12) 2_567 .
O3 Na3A O4W Na3B 149.5(10) . .
Na1 Na3A O4W Na3B -99.2(13) 2_567 .
Na2 Na3A O4W Na3B 42.0(11) . .
O4W Na3A O4W Na3A 0.000(1) 2_566 2_566
O6 Na3A O4W Na3A -126.7(10) . 2_566
O5W Na3A O4W Na3A 143.0(6) . 2_566
O1W Na3A O4W Na3A 75.9(7) 2_567 2_566
O2W Na3A O4W Na3A 5.9(8) 2_567 2_566
O3 Na3A O4W Na3A -58.5(7) . 2_566
Na1 Na3A O4W Na3A 52.8(10) 2_567 2_566
Na2 Na3A O4W Na3A -166.0(12) . 2_566
O4W Na3A O4W Na3B 9.4(4) 2_566 2_566
O6 Na3A O4W Na3B -117.3(9) . 2_566
O5W Na3A O4W Na3B 152.4(3) . 2_566
O1W Na3A O4W Na3B 85.3(7) 2_567 2_566
O2W Na3A O4W Na3B 15.3(8) 2_567 2_566
O3 Na3A O4W Na3B -49.1(6) . 2_566
Na1 Na3A O4W Na3B 62.2(9) 2_567 2_566
Na2 Na3A O4W Na3B -156.6(10) . 2_566
O4W Na3B O5W Na2 129(3) . .
O1W Na3B O5W Na2 -167.3(4) 2_567 .
O4W Na3B O5W Na2 -128(2) 2_566 .
O6 Na3B O5W Na2 0.3(11) . .
O7 Na3B O5W Na2 100.7(4) 1_545 .
Na1 Na3B O5W Na2 -135.5(3) 2_567 .
O4W Na3B O5W Na3A -151(4) . .
O1W Na3B O5W Na3A -88.2(11) 2_567 .
O4W Na3B O5W Na3A -49(3) 2_566 .
O6 Na3B O5W Na3A 79.4(11) . .
O7 Na3B O5W Na3A 179.9(10) 1_545 .
Na1 Na3B O5W Na3A -56.3(9) 2_567 .
Na2 Na3B O5W Na3A 79.1(10) . .
O3W Na2 O5W Na3B -69.4(9) 2_657 .
O5 Na2 O5W Na3B 23.5(9) . .
O8 Na2 O5W Na3B -166.2(9) 2_667 .
O2W Na2 O5W Na3B 105.0(9) . .
O3W Na2 O5W Na3B -164.3(9) . .
P2 Na2 O5W Na3B 8.6(9) . .
P3 Na2 O5W Na3B 167.0(9) 2_667 .
Na1 Na2 O5W Na3B 13.7(10) 2_667 .
Na2 Na2 O5W Na3B -118.9(9) 2_657 .
Na1 Na2 O5W Na3B 68.1(9) . .
O3W Na2 O5W Na3A -86.5(7) 2_657 .
O5 Na2 O5W Na3A 6.3(7) . .
O8 Na2 O5W Na3A 176.6(7) 2_667 .
O2W Na2 O5W Na3A 87.8(7) . .
O3W Na2 O5W Na3A 178.5(7) . .
P2 Na2 O5W Na3A -8.6(7) . .
P3 Na2 O5W Na3A 149.8(7) 2_667 .
Na1 Na2 O5W Na3A -3.4(8) 2_667 .
Na2 Na2 O5W Na3A -136.0(7) 2_657 .
Na1 Na2 O5W Na3A 51.0(7) . .
Na3B Na2 O5W Na3A -17.2(3) . .
O4W Na3A O5W Na3B 56(3) 2_566 .
O4W Na3A O5W Na3B 8.7(7) . .
O6 Na3A O5W Na3B -84.9(10) . .
O1W Na3A O5W Na3B 78.4(10) 2_567 .
O2W Na3A O5W Na3B 152.3(10) 2_567 .
O3 Na3A O5W Na3B -137.8(14) . .
Na1 Na3A O5W Na3B 119.6(9) 2_567 .
Na2 Na3A O5W Na3B -107.3(9) . .
O4W Na3A O5W Na2 163(2) 2_566 .
O4W Na3A O5W Na2 115.9(4) . .
O6 Na3A O5W Na2 22.4(9) . .
O1W Na3A O5W Na2 -174.3(3) 2_567 .
O2W Na3A O5W Na2 -100.4(2) 2_567 .
O3 Na3A O5W Na2 -30.5(13) . .
Na1 Na3A O5W Na2 -133.11(14) 2_567 .
